data_4117916
loop_
_publ_author_name
'Cyprien Lemouchi'
'C\'ecile M\'ezi\`ere'
'Leokadiya Zorina'
'Sergey Simonov'
'Antonio Rodr\'iguez-Fortea'
'Enric Canadell'
'Pawel Wzietek'
'Pascale Auban-Senzier'
'Claude Pasquier'
'Thierry Giamarchi'
'Miguel A. Garcia-Garibay'
'Patrick Batail'

_publ_contact_author_address
;
Laboratoire MOLTECH-Anjou, CNRS-Universit\'e d'Angers, 
49045 Angers, France
;
_publ_contact_author_email patrick.batail@univ-angers.fr
_publ_contact_author_name 'Dr. Patrick Batail'
_publ_section_title
;
 Design and Evaluation of a Crystalline Hybrid of Molecular Conductors and
 Molecular Rotors
;
_journal_name_full 'Journal of the American Chemical Society'
_journal_page_first 7880
_journal_page_last 7891
_journal_paper_doi 10.1021/ja301484b
_journal_volume 134
_journal_year 2012
_chemical_compound_source 'synthesis as described'
_chemical_formula_moiety '2(C16 H36 N), C14 H14 O4, 2(C14 H13 O4)'
_chemical_formula_sum 'C74 H112 N2 O12'
_chemical_formula_weight 1221.66
_chemical_name_systematic
;
 ?
;
_space_group_IT_number 14
_symmetry_cell_setting monoclinic
_symmetry_space_group_name_Hall '-P 2ybc'
_symmetry_space_group_name_H-M 'P 1 21/c 1'
_atom_sites_solution_hydrogens geom
_atom_sites_solution_primary direct
_atom_sites_solution_secondary difmap
_audit_creation_method SHELXL-97
_cell_angle_alpha 90.00
_cell_angle_beta 95.713(5)
_cell_angle_gamma 90.00
_cell_formula_units_Z 2
_cell_length_a 9.4781(3)
_cell_length_b 13.8557(4)
_cell_length_c 27.3763(5)
_cell_measurement_temperature 295(2)
_cell_measurement_theta_max 25
_cell_measurement_theta_min 2
_cell_volume 3577.35(17)
_computing_cell_refinement 'Dirax/lsq (Duisenberg & Schreurs, 1989-2000)'
_computing_data_collection 'Collect (Nonius BV, 1997-2000)'
_computing_data_reduction 'EvalCCD (Duisenberg & Schreurs 1990-2000)'
_computing_molecular_graphics 'DIAMOND 3.1 (Crystal Impact GbR 2005)'
_computing_publication_material 'WinGX publication routines (Farrugia, 1999)'
_computing_structure_refinement 'SHELXL-97 (Sheldrick, 1997)'
_computing_structure_solution 'SHELXS-97 (Sheldrick, 1997)'
_diffrn_ambient_temperature 295(2)
_diffrn_detector_area_resol_mean 9
_diffrn_measured_fraction_theta_full 0.989
_diffrn_measured_fraction_theta_max 0.989
_diffrn_measurement_device '\k-geometry diffractometer'
_diffrn_measurement_device_type 'Bruker Nonius KappaCCD'
_diffrn_measurement_method 'combined \f and \w-scans'
_diffrn_radiation_monochromator graphite
_diffrn_radiation_source 'fine-focus sealed tube'
_diffrn_radiation_type MoK\a
_diffrn_radiation_wavelength 0.71073
_diffrn_reflns_av_R_equivalents 0.0930
_diffrn_reflns_av_sigmaI/netI 0.0681
_diffrn_reflns_limit_h_max 12
_diffrn_reflns_limit_h_min -12
_diffrn_reflns_limit_k_max 17
_diffrn_reflns_limit_k_min -17
_diffrn_reflns_limit_l_max 35
_diffrn_reflns_limit_l_min -35
_diffrn_reflns_number 58216
_diffrn_reflns_theta_full 27.10
_diffrn_reflns_theta_max 27.10
_diffrn_reflns_theta_min 4.17
_exptl_absorpt_coefficient_mu 0.075
_exptl_absorpt_correction_T_max 0.7456
_exptl_absorpt_correction_T_min 0.7010
_exptl_absorpt_correction_type multi-scan
_exptl_absorpt_process_details sadabs
_exptl_crystal_colour colourless
_exptl_crystal_density_diffrn 1.134
_exptl_crystal_description cube-like
_exptl_crystal_F_000 1332
_exptl_crystal_size_max 0.25
_exptl_crystal_size_mid 0.20
_exptl_crystal_size_min 0.15
_refine_diff_density_max 0.194
_refine_diff_density_min -0.207
_refine_diff_density_rms 0.042
_refine_ls_extinction_method none
_refine_ls_goodness_of_fit_ref 1.000
_refine_ls_hydrogen_treatment constr
_refine_ls_matrix_type full
_refine_ls_number_parameters 424
_refine_ls_number_reflns 7809
_refine_ls_number_restraints 0
_refine_ls_restrained_S_all 1.000
_refine_ls_R_factor_all 0.1308
_refine_ls_R_factor_gt 0.0565
_refine_ls_shift/su_max 0.004
_refine_ls_shift/su_mean 0.000
_refine_ls_structure_factor_coef Fsqd
_refine_ls_weighting_details 'calc w=1/[\s^2^(Fo^2^)+(0.0503P)^2^+0.8298P] where P=(Fo^2^+2Fc^2^)/3'
_refine_ls_weighting_scheme calc
_refine_ls_wR_factor_gt 0.1076
_refine_ls_wR_factor_ref 0.1258
_reflns_number_gt 4404
_reflns_number_total 7809
_reflns_threshold_expression >2\s(I)
_cod_data_source_file ja301484b_si_002.cif
_cod_data_source_block '[nBu4N+]2[BABCO][BABCO-]2_cl724'
_cod_original_sg_symbol_H-M 'P 21/c'
_cod_database_code 4117916

loop_
_symmetry_equiv_pos_as_xyz
'x, y, z'
'-x, y+1/2, -z+1/2'
'-x, -y, -z'
'x, -y-1/2, z-1/2'

loop_
_atom_site_label
_atom_site_type_symbol
_atom_site_fract_x
_atom_site_fract_y
_atom_site_fract_z
_atom_site_U_iso_or_equiv
_atom_site_adp_type
_atom_site_occupancy
_atom_site_symmetry_multiplicity
_atom_site_calc_flag
_atom_site_refinement_flags
O1 O 0.39472(15) 0.80813(12) 0.02058(5) 0.0511(4) Uani 1 1 d .
O2 O 0.29723(13) 0.92368(10) 0.06104(5) 0.0378(3) Uani 1 1 d .
H2 H 0.2403 0.9280 0.0816 0.057 Uiso 1 1 calc R
C1 C 0.31921(18) 0.83287(16) 0.05169(6) 0.0313(4) Uani 1 1 d .
C2 C 0.24860(19) 0.76339(15) 0.08125(7) 0.0334(4) Uani 1 1 d .
C3 C 0.19543(19) 0.71269(15) 0.10942(7) 0.0346(5) Uani 1 1 d .
C4 C 0.13044(18) 0.65906(14) 0.14796(7) 0.0310(4) Uani 1 1 d .
C5 C 0.2181(2) 0.56971(16) 0.16504(8) 0.0452(5) Uani 1 1 d .
H5A H 0.2188 0.5242 0.1381 0.054 Uiso 1 1 calc R
H5B H 0.3152 0.5887 0.1750 0.054 Uiso 1 1 calc R
C6 C 0.1199(2) 0.72721(16) 0.19153(7) 0.0428(5) Uani 1 1 d .
H6A H 0.2141 0.7482 0.2042 0.051 Uiso 1 1 calc R
H6B H 0.0654 0.7839 0.1807 0.051 Uiso 1 1 calc R
C7 C -0.0199(2) 0.62497(18) 0.12981(7) 0.0469(6) Uani 1 1 d .
H7A H -0.0791 0.6803 0.1203 0.056 Uiso 1 1 calc R
H7B H -0.0165 0.5838 0.1013 0.056 Uiso 1 1 calc R
C8 C 0.1546(2) 0.52165(18) 0.20822(9) 0.0549(6) Uani 1 1 d .
H8A H 0.1364 0.4541 0.2008 0.066 Uiso 1 1 calc R
H8B H 0.2219 0.5252 0.2373 0.066 Uiso 1 1 calc R
C9 C 0.0486(3) 0.67633(16) 0.23212(8) 0.0509(6) Uani 1 1 d .
H9A H -0.0392 0.7092 0.2372 0.061 Uiso 1 1 calc R
H9B H 0.1102 0.6791 0.2626 0.061 Uiso 1 1 calc R
C10 C -0.0833(2) 0.56891(19) 0.17078(7) 0.0504(6) Uani 1 1 d .
H10A H -0.1735 0.5973 0.1767 0.061 Uiso 1 1 calc R
H10B H -0.1003 0.5026 0.1605 0.061 Uiso 1 1 calc R
C11 C 0.01708(18) 0.57079(14) 0.21837(7) 0.0316(4) Uani 1 1 d .
C12 C -0.05221(19) 0.52518(15) 0.25826(7) 0.0343(5) Uani 1 1 d .
C13 C -0.11632(19) 0.49523(15) 0.29043(7) 0.0334(4) Uani 1 1 d .
C14 C -0.20603(19) 0.46375(13) 0.32813(7) 0.0292(4) Uani 1 1 d .
O3 O -0.14934(13) 0.46608(11) 0.37206(5) 0.0402(4) Uani 1 1 d .
O4 O -0.32985(12) 0.43868(10) 0.31492(4) 0.0360(3) Uani 1 1 d .
C21 C 0.3622(2) 0.90178(16) 0.30931(7) 0.0384(5) Uani 1 1 d .
C22 C 0.4043(2) 0.93005(15) 0.36014(7) 0.0400(5) Uani 1 1 d .
C23 C 0.4322(2) 0.95151(15) 0.40221(7) 0.0384(5) Uani 1 1 d .
C24 C 0.4678(2) 0.97761(15) 0.45399(7) 0.0354(5) Uani 1 1 d .
C25 C 0.6374(4) 1.0001(4) 0.46268(15) 0.0494(12) Uani 0.50 1 d P
H25A H 0.6911 0.9421 0.4575 0.059 Uiso 0.50 1 calc PR
H25B H 0.6628 1.0489 0.4397 0.059 Uiso 0.50 1 calc PR
C26 C 0.3971(6) 1.0692(4) 0.46610(15) 0.0518(12) Uani 0.50 1 d P
H26A H 0.2960 1.0642 0.4567 0.062 Uiso 0.50 1 calc PR
H26B H 0.4336 1.1219 0.4477 0.062 Uiso 0.50 1 calc PR
C27 C 0.4418(5) 0.8953(3) 0.48596(14) 0.0455(11) Uani 0.50 1 d P
H27A H 0.4922 0.8391 0.4757 0.055 Uiso 0.50 1 calc PR
H27B H 0.3413 0.8803 0.4828 0.055 Uiso 0.50 1 calc PR
C28 C 0.6714(4) 1.0362(4) 0.51578(14) 0.0466(11) Uani 0.50 1 d P
H28A H 0.6978 1.1039 0.5156 0.056 Uiso 0.50 1 calc PR
H28B H 0.7506 1.0001 0.5318 0.056 Uiso 0.50 1 calc PR
C29 C 0.4240(5) 1.0902(3) 0.52168(15) 0.0470(11) Uani 0.50 1 d P
H29A H 0.4569 1.1561 0.5266 0.056 Uiso 0.50 1 calc PR
H29B H 0.3360 1.0836 0.5366 0.056 Uiso 0.50 1 calc PR
C30 C 0.4916(6) 0.9184(3) 0.54010(15) 0.0467(11) Uani 0.50 1 d P
H30A H 0.4159 0.9039 0.5604 0.056 Uiso 0.50 1 calc PR
H30B H 0.5723 0.8781 0.5510 0.056 Uiso 0.50 1 calc PR
O5 O 0.28337(17) 0.83479(12) 0.29907(5) 0.0555(4) Uani 1 1 d .
O6 O 0.41928(14) 0.95732(11) 0.27750(5) 0.0471(4) Uani 1 1 d .
H6 H 0.3858 0.9435 0.2496 0.071 Uiso 1 1 calc R
N1 N 0.28578(14) 0.53546(11) 0.39424(5) 0.0279(3) Uani 1 1 d .
C31 C 0.27082(18) 0.48915(14) 0.44377(6) 0.0303(4) Uani 1 1 d .
H31A H 0.3473 0.4431 0.4506 0.036 Uiso 1 1 calc R
H31B H 0.2827 0.5389 0.4688 0.036 Uiso 1 1 calc R
C32 C 0.13122(19) 0.43769(16) 0.44843(8) 0.0413(5) Uani 1 1 d .
H32A H 0.1102 0.3954 0.4204 0.050 Uiso 1 1 calc R
H32B H 0.0558 0.4851 0.4480 0.050 Uiso 1 1 calc R
C33 C 0.1350(2) 0.37859(16) 0.49538(8) 0.0450(5) Uani 1 1 d .
H33A H 0.1699 0.4191 0.5229 0.054 Uiso 1 1 calc R
H33B H 0.0390 0.3594 0.5003 0.054 Uiso 1 1 calc R
C34 C 0.2262(2) 0.28961(18) 0.49533(9) 0.0601(7) Uani 1 1 d .
H34A H 0.2244 0.2562 0.5260 0.090 Uiso 1 1 calc R
H34B H 0.3219 0.3079 0.4911 0.090 Uiso 1 1 calc R
H34C H 0.1906 0.2480 0.4689 0.090 Uiso 1 1 calc R
C35 C 0.27272(19) 0.46043(14) 0.35345(6) 0.0324(4) Uani 1 1 d .
H35A H 0.1752 0.4382 0.3493 0.039 Uiso 1 1 calc R
H35B H 0.2916 0.4920 0.3232 0.039 Uiso 1 1 calc R
C36 C 0.36798(18) 0.37310(14) 0.36042(7) 0.0327(5) Uani 1 1 d .
H36A H 0.3463 0.3376 0.3893 0.039 Uiso 1 1 calc R
H36B H 0.4662 0.3936 0.3654 0.039 Uiso 1 1 calc R
C37 C 0.3468(2) 0.30835(16) 0.31576(8) 0.0438(5) Uani 1 1 d .
H37A H 0.2478 0.2896 0.3105 0.053 Uiso 1 1 calc R
H37B H 0.3695 0.3442 0.2871 0.053 Uiso 1 1 calc R
C38 C 0.4378(2) 0.21830(17) 0.32087(9) 0.0577(7) Uani 1 1 d .
H38A H 0.4207 0.1798 0.2917 0.087 Uiso 1 1 calc R
H38B H 0.4143 0.1817 0.3487 0.087 Uiso 1 1 calc R
H38C H 0.5360 0.2363 0.3254 0.087 Uiso 1 1 calc R
C39 C 0.16817(18) 0.60816(15) 0.38072(7) 0.0335(5) Uani 1 1 d .
H39A H 0.1753 0.6290 0.3472 0.040 Uiso 1 1 calc R
H39B H 0.0781 0.5751 0.3812 0.040 Uiso 1 1 calc R
C40 C 0.16479(19) 0.69715(15) 0.41251(8) 0.0381(5) Uani 1 1 d .
H40A H 0.2483 0.7363 0.4094 0.046 Uiso 1 1 calc R
H40B H 0.1643 0.6786 0.4467 0.046 Uiso 1 1 calc R
C41 C 0.0315(2) 0.75475(17) 0.39603(9) 0.0498(6) Uani 1 1 d .
H41A H 0.0313 0.7700 0.3614 0.060 Uiso 1 1 calc R
H41B H -0.0510 0.7150 0.3998 0.060 Uiso 1 1 calc R
C42 C 0.0196(3) 0.84759(18) 0.42449(11) 0.0694(8) Uani 1 1 d .
H42A H -0.0660 0.8806 0.4125 0.104 Uiso 1 1 calc R
H42B H 0.0998 0.8880 0.4203 0.104 Uiso 1 1 calc R
H42C H 0.0174 0.8330 0.4587 0.104 Uiso 1 1 calc R
C43 C 0.43097(17) 0.58364(14) 0.39848(7) 0.0301(4) Uani 1 1 d .
H43A H 0.4337 0.6313 0.4245 0.036 Uiso 1 1 calc R
H43B H 0.5018 0.5351 0.4084 0.036 Uiso 1 1 calc R
C44 C 0.47323(19) 0.63286(15) 0.35272(7) 0.0365(5) Uani 1 1 d .
H44A H 0.3987 0.6767 0.3400 0.044 Uiso 1 1 calc R
H44B H 0.4857 0.5849 0.3277 0.044 Uiso 1 1 calc R
C45 C 0.6108(2) 0.68859(16) 0.36455(8) 0.0437(5) Uani 1 1 d .
H45A H 0.5948 0.7400 0.3874 0.052 Uiso 1 1 calc R
H45B H 0.6817 0.6455 0.3806 0.052 Uiso 1 1 calc R
C46 C 0.6678(2) 0.7321(2) 0.31943(9) 0.0616(7) Uani 1 1 d .
H46A H 0.7542 0.7662 0.3291 0.092 Uiso 1 1 calc R
H46B H 0.5991 0.7760 0.3038 0.092 Uiso 1 1 calc R
H46C H 0.6859 0.6816 0.2969 0.092 Uiso 1 1 calc R

loop_
_atom_site_aniso_label
_atom_site_aniso_U_11
_atom_site_aniso_U_22
_atom_site_aniso_U_33
_atom_site_aniso_U_23
_atom_site_aniso_U_13
_atom_site_aniso_U_12
O1 0.0586(9) 0.0578(10) 0.0415(9) 0.0086(8) 0.0277(7) 0.0089(8)
O2 0.0479(8) 0.0375(9) 0.0292(7) 0.0055(6) 0.0105(6) -0.0025(7)
C1 0.0296(9) 0.0424(13) 0.0216(10) 0.0078(9) 0.0017(8) -0.0008(9)
C2 0.0395(10) 0.0349(12) 0.0267(10) 0.0013(9) 0.0079(8) -0.0017(9)
C3 0.0407(11) 0.0361(12) 0.0274(10) -0.0016(9) 0.0058(8) -0.0021(9)
C4 0.0379(10) 0.0302(11) 0.0258(10) 0.0041(8) 0.0071(8) -0.0074(8)
C5 0.0457(12) 0.0435(14) 0.0492(13) 0.0123(11) 0.0181(10) 0.0030(10)
C6 0.0588(13) 0.0360(13) 0.0358(11) -0.0019(10) 0.0150(10) -0.0112(10)
C7 0.0485(12) 0.0588(16) 0.0325(11) 0.0099(11) -0.0005(9) -0.0131(11)
C8 0.0502(13) 0.0567(16) 0.0616(15) 0.0276(13) 0.0248(11) 0.0123(11)
C9 0.0758(15) 0.0444(15) 0.0355(12) -0.0010(11) 0.0196(11) -0.0176(12)
C10 0.0465(12) 0.0672(17) 0.0370(12) 0.0070(11) 0.0012(9) -0.0208(11)
C11 0.0330(10) 0.0326(11) 0.0300(10) 0.0070(9) 0.0070(8) -0.0071(8)
C12 0.0362(10) 0.0348(12) 0.0319(10) 0.0036(9) 0.0030(8) -0.0029(9)
C13 0.0342(10) 0.0357(12) 0.0300(10) 0.0041(9) 0.0012(8) -0.0047(9)
C14 0.0344(10) 0.0252(10) 0.0288(10) 0.0032(8) 0.0062(8) -0.0028(8)
O3 0.0421(7) 0.0512(10) 0.0263(7) 0.0044(7) -0.0012(6) -0.0120(7)
O4 0.0317(7) 0.0490(9) 0.0275(7) 0.0038(6) 0.0034(5) -0.0089(6)
C21 0.0457(12) 0.0381(13) 0.0298(11) -0.0027(10) -0.0043(9) 0.0115(10)
C22 0.0493(12) 0.0359(13) 0.0331(12) 0.0004(10) -0.0044(9) 0.0097(10)
C23 0.0495(12) 0.0320(12) 0.0320(11) 0.0007(9) -0.0036(9) 0.0068(9)
C24 0.0485(11) 0.0305(12) 0.0257(10) -0.0002(9) -0.0035(8) 0.0019(9)
C25 0.051(2) 0.067(3) 0.032(2) -0.009(2) 0.0106(19) -0.013(2)
C26 0.073(3) 0.051(3) 0.029(2) -0.005(2) -0.009(2) 0.022(3)
C27 0.058(3) 0.043(3) 0.034(2) 0.000(2) -0.002(2) -0.009(2)
C28 0.044(2) 0.067(3) 0.029(2) -0.004(2) 0.0014(18) -0.013(2)
C29 0.057(3) 0.047(3) 0.035(2) -0.005(2) -0.008(2) 0.017(2)
C30 0.069(3) 0.041(3) 0.029(2) 0.002(2) 0.001(2) -0.006(3)
O5 0.0780(11) 0.0451(10) 0.0402(9) -0.0036(8) -0.0099(8) -0.0089(9)
O6 0.0531(9) 0.0587(11) 0.0281(7) -0.0034(7) -0.0034(6) -0.0037(8)
N1 0.0292(8) 0.0301(9) 0.0238(8) -0.0014(7) -0.0008(6) 0.0019(7)
C31 0.0349(10) 0.0333(12) 0.0222(9) -0.0005(8) 0.0011(7) 0.0040(8)
C32 0.0340(10) 0.0469(14) 0.0432(12) 0.0060(11) 0.0046(9) 0.0017(9)
C33 0.0469(12) 0.0484(15) 0.0416(12) 0.0013(11) 0.0133(10) -0.0055(11)
C34 0.0655(15) 0.0563(17) 0.0604(16) 0.0141(13) 0.0153(12) 0.0042(13)
C35 0.0359(10) 0.0365(12) 0.0239(9) -0.0036(9) -0.0020(8) -0.0021(9)
C36 0.0305(10) 0.0382(12) 0.0293(10) -0.0025(9) 0.0030(8) -0.0009(9)
C37 0.0487(12) 0.0405(13) 0.0410(12) -0.0103(10) -0.0015(9) 0.0031(10)
C38 0.0588(14) 0.0500(16) 0.0620(16) -0.0203(13) -0.0061(12) 0.0087(12)
C39 0.0289(9) 0.0381(12) 0.0323(10) 0.0040(9) -0.0038(8) 0.0052(9)
C40 0.0347(10) 0.0340(12) 0.0453(12) 0.0021(10) 0.0028(9) 0.0042(9)
C41 0.0434(12) 0.0444(15) 0.0619(15) 0.0097(12) 0.0066(10) 0.0123(11)
C42 0.0614(15) 0.0450(16) 0.104(2) 0.0056(15) 0.0216(14) 0.0172(12)
C43 0.0286(9) 0.0312(11) 0.0297(10) -0.0002(8) -0.0012(7) 0.0018(8)
C44 0.0343(10) 0.0391(13) 0.0362(11) 0.0051(10) 0.0038(8) 0.0025(9)
C45 0.0430(11) 0.0397(13) 0.0487(13) 0.0069(11) 0.0056(10) -0.0013(10)
C46 0.0472(13) 0.0682(18) 0.0710(17) 0.0272(14) 0.0145(12) -0.0018(12)

loop_
_atom_type_symbol
_atom_type_description
_atom_type_scat_dispersion_real
_atom_type_scat_dispersion_imag
_atom_type_scat_source
C C 0.0033 0.0016 'International Tables Vol C Tables 4.2.6.8 and 6.1.1.4'
H H 0.0000 0.0000 'International Tables Vol C Tables 4.2.6.8 and 6.1.1.4'
N N 0.0061 0.0033 'International Tables Vol C Tables 4.2.6.8 and 6.1.1.4'
O O 0.0106 0.0060 'International Tables Vol C Tables 4.2.6.8 and 6.1.1.4'

loop_
_geom_angle_atom_site_label_1
_geom_angle_atom_site_label_2
_geom_angle_atom_site_label_3
_geom_angle
_geom_angle_site_symmetry_1
_geom_angle_site_symmetry_3
O1 C1 O2 121.75(18) . .
O1 C1 C2 122.4(2) . .
O2 C1 C2 115.82(16) . .
C3 C2 C1 173.2(2) . .
C2 C3 C4 173.7(2) . .
C3 C4 C6 108.10(16) . .
C3 C4 C7 111.32(15) . .
C6 C4 C7 108.12(16) . .
C3 C4 C5 111.83(15) . .
C6 C4 C5 109.54(17) . .
C7 C4 C5 107.86(17) . .
C8 C5 C4 110.05(16) . .
C9 C6 C4 110.45(17) . .
C10 C7 C4 109.71(16) . .
C11 C8 C5 110.88(17) . .
C6 C9 C11 110.53(17) . .
C11 C10 C7 110.90(16) . .
C12 C11 C8 113.40(16) . .
C12 C11 C10 109.74(15) . .
C8 C11 C10 107.91(18) . .
C12 C11 C9 108.53(16) . .
C8 C11 C9 108.84(17) . .
C10 C11 C9 108.30(17) . .
C13 C12 C11 174.1(2) . .
C12 C13 C14 174.8(2) . .
O4 C14 O3 125.59(16) . .
O4 C14 C13 118.35(16) . .
O3 C14 C13 116.05(16) . .
O5 C21 O6 125.52(19) . .
O5 C21 C22 122.1(2) . .
O6 C21 C22 112.41(19) . .
C23 C22 C21 176.7(2) . .
C22 C23 C24 179.5(2) . .
C23 C24 C27 110.3(2) . .
C23 C24 C26 111.1(2) . .
C27 C24 C26 115.0(3) . .
C23 C24 C30 111.9(2) . 3_676
C27 C24 C30 137.5(3) . 3_676
C23 C24 C29 110.8(2) . 3_676
C26 C24 C29 137.7(3) . 3_676
C30 C24 C29 113.5(3) 3_676 3_676
C23 C24 C28 109.9(2) . 3_676
C30 C24 C28 105.7(3) 3_676 3_676
C29 C24 C28 104.6(3) 3_676 3_676
C23 C24 C25 108.4(2) . .
C27 C24 C25 106.4(3) . .
C26 C24 C25 105.3(3) . .
C28 C24 C25 141.3(2) 3_676 .
C28 C25 C24 108.1(3) . .
C24 C26 C29 110.3(3) . .
C24 C26 C27 91.5(3) . 3_676
C24 C27 C30 110.9(3) . .
C24 C27 C26 92.2(3) . 3_676
C25 C28 C24 109.6(3) . 3_676
C24 C29 C26 111.0(3) 3_676 .
C24 C29 C30 91.5(3) 3_676 3_676
C24 C30 C27 110.7(3) 3_676 .
C24 C30 C29 91.7(3) 3_676 3_676
C43 N1 C35 111.23(13) . .
C43 N1 C31 106.32(12) . .
C35 N1 C31 111.00(14) . .
C43 N1 C39 111.29(14) . .
C35 N1 C39 105.65(13) . .
C31 N1 C39 111.45(13) . .
C32 C31 N1 115.62(14) . .
C31 C32 C33 112.09(16) . .
C34 C33 C32 113.89(18) . .
C36 C35 N1 116.78(14) . .
C35 C36 C37 110.07(15) . .
C38 C37 C36 112.64(17) . .
C40 C39 N1 117.21(14) . .
C39 C40 C41 108.74(17) . .
C42 C41 C40 113.26(19) . .
C44 C43 N1 116.46(14) . .
C43 C44 C45 110.11(16) . .
C46 C45 C44 113.21(18) . .

loop_
_geom_bond_atom_site_label_1
_geom_bond_atom_site_label_2
_geom_bond_distance
_geom_bond_site_symmetry_2
O1 C1 1.215(2) .
O2 C1 1.305(2) .
C1 C2 1.462(3) .
C2 C3 1.191(2) .
C3 C4 1.475(3) .
C4 C6 1.532(3) .
C4 C7 1.536(3) .
C4 C5 1.538(3) .
C5 C8 1.531(3) .
C6 C9 1.529(3) .
C7 C10 1.535(3) .
C8 C11 1.520(3) .
C9 C11 1.532(3) .
C10 C11 1.535(3) .
C11 C12 1.472(3) .
C12 C13 1.193(2) .
C13 C14 1.467(3) .
C14 O4 1.243(2) .
C14 O3 1.268(2) .
C21 O5 1.207(2) .
C21 O6 1.318(2) .
C21 C22 1.462(3) .
C22 C23 1.194(3) .
C23 C24 1.469(3) .
C24 C27 1.473(5) .
C24 C26 1.487(5) .
C24 C30 1.497(5) 3_676
C24 C29 1.497(4) 3_676
C24 C28 1.637(4) 3_676
C24 C25 1.632(4) .
C25 C28 1.541(5) .
C26 C29 1.545(6) .
C27 C30 1.543(6) .
C28 C24 1.637(4) 3_676
C29 C24 1.497(4) 3_676
C30 C24 1.497(5) 3_676
N1 C43 1.523(2) .
N1 C35 1.522(2) .
N1 C31 1.519(2) .
N1 C39 1.521(2) .
C31 C32 1.520(3) .
C32 C33 1.521(3) .
C33 C34 1.506(3) .
C35 C36 1.510(3) .
C36 C37 1.514(3) .
C37 C38 1.515(3) .
C39 C40 1.511(3) .
C40 C41 1.524(3) .
C41 C42 1.514(3) .
C43 C44 1.515(3) .
C44 C45 1.522(3) .
C45 C46 1.521(3) .

loop_
_geom_hbond_atom_site_label_D
_geom_hbond_atom_site_label_H
_geom_hbond_atom_site_label_A
_geom_hbond_distance_DH
_geom_hbond_distance_HA
_geom_hbond_distance_DA
_geom_hbond_angle_DHA
_geom_hbond_site_symmetry_A
O2 H2 O3 0.82 1.69 2.4849(18) 163.6 2
O6 H6 O4 0.82 1.79 2.5999(18) 167.1 2
